data_1514812
loop_
_publ_author_name
'B\"ottcher, Tobias'
'Bassil, Bassem S.'
'Zhechkov, Lyuben'
'Heine, Thomas'
'R\"oschenthaler, Gerd-Volker'

_publ_section_title
;
 (NHCMe)SiCl4: a versatile carbene transfer reagent -- synthesis from
 silicochloroform
;
_journal_issue 1
_journal_name_full 'Chemical Science'
_journal_page_first 77
_journal_paper_doi 10.1039/c2sc21214e
_journal_volume 4
_journal_year 2013
_chemical_formula_sum 'C5 H11 F4 N2 P'
_chemical_formula_weight 206.13
_chemical_name_systematic
;
?
;
_space_group_IT_number 2
_symmetry_cell_setting triclinic
_symmetry_space_group_name_Hall '-P 1'
_symmetry_space_group_name_H-M 'P -1'
_atom_sites_solution_hydrogens geom
_atom_sites_solution_primary direct
_atom_sites_solution_secondary difmap
_audit_creation_method SHELXL-97
_cell_angle_alpha 74.688(16)
_cell_angle_beta 76.04(2)
_cell_angle_gamma 62.60(2)
_cell_formula_units_Z 2
_cell_length_a 7.375(3)
_cell_length_b 7.560(2)
_cell_length_c 8.6846(15)
_cell_measurement_reflns_used 36
_cell_measurement_temperature 173(2)
_cell_measurement_theta_max 16.56
_cell_measurement_theta_min 3.08
_cell_volume 410.6(2)
_computing_cell_refinement 'Bruker SAINT'
_computing_data_collection 'Bruker APEX2'
_computing_data_reduction 'Bruker SAINT, SADABS and XPREP'
_computing_molecular_graphics 'Bruker SHELXTL'
_computing_publication_material 'Bruker SHELXTL'
_computing_structure_refinement 'SHELXL-97 (Sheldrick, 2008)'
_computing_structure_solution 'SHELXS-97 (Sheldrick, 2008)'
_diffrn_ambient_temperature 173(2)
_diffrn_measured_fraction_theta_full 0.994
_diffrn_measured_fraction_theta_max 0.994
_diffrn_measurement_device_type 'Bruker APEX-II CCD'
_diffrn_measurement_method '2\q/\w scans'
_diffrn_radiation_monochromator graphite
_diffrn_radiation_source 'fine-focus sealed tube'
_diffrn_radiation_type MoK\a
_diffrn_radiation_wavelength 0.71073
_diffrn_reflns_av_R_equivalents 0.0403
_diffrn_reflns_av_sigmaI/netI 0.0336
_diffrn_reflns_limit_h_max 9
_diffrn_reflns_limit_h_min -9
_diffrn_reflns_limit_k_max 9
_diffrn_reflns_limit_k_min -8
_diffrn_reflns_limit_l_max 11
_diffrn_reflns_limit_l_min -11
_diffrn_reflns_number 2344
_diffrn_reflns_theta_full 27.48
_diffrn_reflns_theta_max 27.48
_diffrn_reflns_theta_min 3.52
_exptl_absorpt_coefficient_mu 0.351
_exptl_absorpt_correction_T_max 0.8172
_exptl_absorpt_correction_T_min 0.7207
_exptl_absorpt_correction_type multi-scan
_exptl_absorpt_process_details SADABS
_exptl_crystal_colour colorless
_exptl_crystal_density_diffrn 1.667
_exptl_crystal_density_method 'not measured'
_exptl_crystal_F_000 212
_exptl_crystal_size_max 1.00
_exptl_crystal_size_mid 0.70
_exptl_crystal_size_min 0.60
_refine_diff_density_max 1.062
_refine_diff_density_min -0.672
_refine_diff_density_rms 0.097
_refine_ls_extinction_method none
_refine_ls_goodness_of_fit_ref 1.012
_refine_ls_hydrogen_treatment mixed
_refine_ls_matrix_type full
_refine_ls_number_parameters 153
_refine_ls_number_reflns 1875
_refine_ls_number_restraints 0
_refine_ls_restrained_S_all 1.012
_refine_ls_R_factor_all 0.0556
_refine_ls_R_factor_gt 0.0537
_refine_ls_shift/su_max 0.000
_refine_ls_shift/su_mean 0.000
_refine_ls_structure_factor_coef Fsqd
_refine_ls_weighting_details 'calc w=1/[\s^2^(Fo^2^)+(0.1100P)^2^+0.2500P] where P=(Fo^2^+2Fc^2^)/3'
_refine_ls_weighting_scheme calc
_refine_ls_wR_factor_gt 0.1506
_refine_ls_wR_factor_ref 0.1532
_reflns_number_gt 1767
_reflns_number_total 1875
_reflns_threshold_expression >2sigma(I)
_cod_data_source_file c2sc21214e.txt
_cod_data_source_block try6
_cod_depositor_comments
;
The following automatic conversions were performed:

'_symmetry_cell_setting' value 'Triclinic' changed to 'triclinic'
according to
/usr/data/users/saulius/automatic-downloads/retrospective/RSC/lib/dictionaries/cif_core.dic
dictionary named 'cif_core.dic' version 2.4.2 from 2011-04-26.

Automatic conversion script
Id: cif_fix_values 2281 2013-09-26 08:29:07Z andrius 
;
_cod_original_cell_volume 410.5(2)
_cod_original_sg_symbol_H-M P-1
_cod_database_code 1514812

loop_
_symmetry_equiv_pos_as_xyz
'x, y, z'
'-x, -y, -z'

loop_
_atom_site_label
_atom_site_type_symbol
_atom_site_fract_x
_atom_site_fract_y
_atom_site_fract_z
_atom_site_U_iso_or_equiv
_atom_site_adp_type
_atom_site_occupancy
_atom_site_symmetry_multiplicity
_atom_site_calc_flag
C1 C 0.0584(3) 0.4513(3) 0.2481(2) 0.0204(4) Uani 1 1 d
C2 C -0.2157(4) 0.3276(4) 0.3862(4) 0.0383(5) Uani 1 1 d
H23 H -0.287(8) 0.344(7) 0.492(6) 0.088(14) Uiso 1 1 d
H22 H -0.123(6) 0.187(6) 0.399(5) 0.062(10) Uiso 1 1 d
H21 H -0.309(7) 0.353(6) 0.325(5) 0.073(12) Uiso 1 1 d
C3 C 0.2385(4) 0.6805(4) 0.1236(3) 0.0353(5) Uani 1 1 d
H33 H 0.354(7) 0.573(7) 0.121(5) 0.074(12) Uiso 1 1 d
H32 H 0.202(6) 0.771(6) 0.030(5) 0.072(12) Uiso 1 1 d
H31 H 0.247(7) 0.777(7) 0.175(5) 0.082(14) Uiso 1 1 d
C4 C -0.2578(3) 0.6820(3) 0.3529(3) 0.0285(4) Uani 1 1 d
H42 H -0.369(5) 0.735(4) 0.300(4) 0.032(7) Uiso 1 1 d
H41 H -0.301(5) 0.693(5) 0.460(5) 0.051(9) Uiso 1 1 d
C5 C -0.1194(3) 0.7891(3) 0.2741(3) 0.0315(5) Uani 1 1 d
H52 H -0.174(4) 0.897(4) 0.186(4) 0.034(7) Uiso 1 1 d
H51 H -0.092(5) 0.843(5) 0.347(4) 0.045(8) Uiso 1 1 d
N1 N -0.1234(3) 0.4709(3) 0.3333(2) 0.0263(4) Uani 1 1 d
N2 N 0.0727(3) 0.6266(3) 0.2149(2) 0.0262(4) Uani 1 1 d
P1 P 0.26741(7) 0.20742(7) 0.18099(6) 0.0236(2) Uani 1 1 d
H1P H 0.414(3) 0.037(3) 0.132(2) 0.005(4) Uiso 1 1 d
F1 F 0.2300(2) 0.08315(19) 0.36213(16) 0.0345(3) Uani 1 1 d
F2 F 0.0897(2) 0.1752(2) 0.12550(18) 0.0367(4) Uani 1 1 d
F3 F 0.2986(2) 0.3382(2) 0.00305(15) 0.0340(3) Uani 1 1 d
F4 F 0.43797(19) 0.2466(2) 0.24054(16) 0.0342(3) Uani 1 1 d

loop_
_atom_site_aniso_label
_atom_site_aniso_U_11
_atom_site_aniso_U_22
_atom_site_aniso_U_33
_atom_site_aniso_U_23
_atom_site_aniso_U_13
_atom_site_aniso_U_12
C1 0.0200(8) 0.0241(9) 0.0161(8) -0.0051(6) -0.0013(6) -0.0084(7)
C2 0.0281(10) 0.0418(13) 0.0465(14) -0.0081(10) 0.0050(9) -0.0209(10)
C3 0.0349(11) 0.0338(12) 0.0386(12) -0.0062(9) 0.0040(9) -0.0202(10)
C4 0.0221(9) 0.0317(11) 0.0244(10) -0.0119(8) 0.0011(7) -0.0037(8)
C5 0.0324(11) 0.0258(10) 0.0298(10) -0.0110(8) 0.0019(8) -0.0067(9)
N1 0.0197(7) 0.0284(9) 0.0265(8) -0.0068(6) 0.0038(6) -0.0090(7)
N2 0.0250(8) 0.0246(8) 0.0267(8) -0.0084(6) 0.0027(6) -0.0097(7)
P1 0.0225(3) 0.0237(3) 0.0203(3) -0.0078(2) -0.0008(2) -0.0053(2)
F1 0.0380(7) 0.0267(7) 0.0270(7) -0.0006(5) -0.0009(5) -0.0077(6)
F2 0.0378(7) 0.0355(7) 0.0430(8) -0.0171(6) -0.0082(6) -0.0142(6)
F3 0.0380(7) 0.0357(7) 0.0197(6) -0.0083(5) 0.0047(5) -0.0109(6)
F4 0.0204(6) 0.0442(8) 0.0359(7) -0.0142(6) -0.0031(5) -0.0085(5)

loop_
_atom_type_symbol
_atom_type_description
_atom_type_scat_dispersion_real
_atom_type_scat_dispersion_imag
_atom_type_scat_source
C C 0.0033 0.0016 'International Tables Vol C Tables 4.2.6.8 and 6.1.1.4'
H H 0.0000 0.0000 'International Tables Vol C Tables 4.2.6.8 and 6.1.1.4'
F F 0.0171 0.0103 'International Tables Vol C Tables 4.2.6.8 and 6.1.1.4'
P P 0.1023 0.0942 'International Tables Vol C Tables 4.2.6.8 and 6.1.1.4'
N N 0.0061 0.0033 'International Tables Vol C Tables 4.2.6.8 and 6.1.1.4'

loop_
_geom_angle_atom_site_label_1
_geom_angle_atom_site_label_2
_geom_angle_atom_site_label_3
_geom_angle
N1 C1 N2 110.17(17)
N1 C1 P1 124.93(15)
N2 C1 P1 124.90(14)
N1 C4 C5 102.89(16)
N2 C5 C4 103.11(17)
C1 N1 C2 130.33(19)
C1 N1 C4 111.85(17)
C2 N1 C4 117.11(18)
C1 N2 C3 130.36(18)
C1 N2 C5 111.80(17)
C3 N2 C5 117.71(18)
F3 P1 F2 89.67(8)
F3 P1 F4 90.85(8)
F2 P1 F4 177.71(7)
F3 P1 F1 178.00(7)
F2 P1 F1 90.36(8)
F4 P1 F1 89.05(8)
F3 P1 C1 88.73(8)
F2 P1 C1 88.63(8)
F4 P1 C1 89.15(8)
F1 P1 C1 89.27(8)

loop_
_geom_bond_atom_site_label_1
_geom_bond_atom_site_label_2
_geom_bond_distance
C1 N1 1.328(2)
C1 N2 1.328(2)
C1 P1 1.906(2)
C2 N1 1.454(3)
C3 N2 1.453(3)
C4 N1 1.471(3)
C4 C5 1.515(3)
C5 N2 1.470(3)
P1 F3 1.6278(14)
P1 F2 1.6337(14)
P1 F4 1.6353(14)
P1 F1 1.6378(13)
